data_1520816
loop_
_publ_author_name
'Belik, A.A.'
'Morozov, V.A.'
'Khasanov, S.S.'
'Lazoryak, B.I.'

_publ_section_title
;
 Crystal structures of new triple Ca9 Co M (P O4)7 (M = Li, Na, K)
 phosphates
;
_journal_name_full 'Materials Research Bulletin'
_journal_page_first 883
_journal_page_last 893
_journal_volume 34
_journal_year 1999
_chemical_formula_sum 'Ca9 Co Na O28 P7'
_chemical_name_systematic 'Ca9 Co Na (P O4)7'
_space_group_IT_number 161
_symmetry_space_group_name_Hall 'R 3 -2"c'
_symmetry_space_group_name_H-M 'R 3 c :H'
_cell_angle_alpha 90
_cell_angle_beta 90
_cell_angle_gamma 120
_cell_formula_units_Z 6
_cell_length_a 10.3515
_cell_length_b 10.3515
_cell_length_c 37.073
_cell_volume 3440.289
_citation_journal_id_ASTM MRBUAC
_cod_data_source_file Belik_MRBUAC_1999_537.cif
_cod_data_source_block Ca9Co1Na1O28P7
_cod_original_formula_sum 'Ca9 Co1 Na1 O28 P7'
_cod_database_code 1520816

loop_
_symmetry_equiv_pos_as_xyz
x,y,z
-y,x-y,z
-x+y,-x,z
-y,-x,z+1/2
x,x-y,z+1/2
-x+y,y,z+1/2
x+2/3,y+1/3,z+1/3
-y+2/3,x-y+1/3,z+1/3
-x+y+2/3,-x+1/3,z+1/3
-y+2/3,-x+1/3,z+5/6
x+2/3,x-y+1/3,z+5/6
-x+y+2/3,y+1/3,z+5/6
x+1/3,y+2/3,z+2/3
-y+1/3,x-y+2/3,z+2/3
-x+y+1/3,-x+2/3,z+2/3
-y+1/3,-x+2/3,z+7/6
x+1/3,x-y+2/3,z+7/6
-x+y+1/3,y+2/3,z+7/6

loop_
_atom_site_label
_atom_site_type_symbol
_atom_site_fract_x
_atom_site_fract_y
_atom_site_fract_z
_atom_site_occupancy
_atom_site_U_iso_or_equiv
O3 O-2 0.745 0.924 0.1749 1 0.0
O10 O-2 0.621 0.822 0.9928 1 0.0
Co1 Co+2 0 0 0 1 0.0
O4 O-2 0.759 0.771 0.1244 1 0.0
P1 P+5 0 0 0.2678 1 0.0
Na1 Na+1 0 0 0.1868 1 0.0
Ca3 Ca+2 0.1223 0.2676 0.326 1 0.0
O7 O-2 0.601 0.953 0.0461 1 0.0
O2 O-2 0.067 0.863 0.2551 1 0.0
O6 O-2 0.517 0.766 0.1352 1 0.0
Ca2 Ca+2 0.6157 0.8223 0.2323 1 0.0
Ca1 Ca+2 0.7281 0.8576 0.4332 1 0.0
O8 O-2 0.574 0.7 0.0535 1 0.0
P2 P+5 0.6875 0.8607 0.1356 1 0.0
P3 P+5 0.6567 0.8494 0.0317 1 0.0
O5 O-2 0.722 0.004 0.1139 1 0.0
O9 O-2 0.829 0.925 0.0421 1 0.0
O1 O-2 0 0 0.3103 1 0.0
